data_7126874
loop_
_publ_author_name
'Harada, Mei'
'Tanioka, Masaru'
'Muranaka, Atsuya'
'Aoyama, Tetsuya'
'Kamino, Shinichiro'
'Uchiyama, Masanobu'

_publ_section_title
;
 A remarkably air-stable quinodimethane radical cation.
;
_journal_issue 66
_journal_name_full 'Chemical communications (Cambridge, England)'
_journal_page_first 9565
_journal_page_last 9568
_journal_paper_doi 10.1039/d0cc04025h
_journal_volume 56
_journal_year 2020
_chemical_formula_moiety 'C H2 Cl2, C8 Cl2 N2 O2, 2(C25 H25 N O2), H2 O'
_chemical_formula_sum 'C59 H54 Cl4 N4 O7'
_chemical_formula_weight 1072.86
_chemical_name_common 'bridged-tetra-aryl-p-quinodimethane 2,3-dichloro-5,6-dicyano-1,4-benzoquinone'
_chemical_name_systematic 1?+DDQ?--
_space_group_crystal_system triclinic
_space_group_IT_number 2
_space_group_name_Hall '-P 1'
_space_group_name_H-M_alt 'P -1'
_atom_sites_solution_hydrogens mixed
_atom_sites_solution_primary dual
_audit_creation_date 2019-02-06
_audit_creation_method
;
Olex2 1.2
(compiled 2018.05.29 svn.r3508 for OlexSys, GUI svn.r5506)
;
_audit_update_record
;
2020-03-17 deposited with the CCDC.	2020-07-10 downloaded from the CCDC.
;
_cell_angle_alpha 114.686(3)
_cell_angle_beta 94.742(2)
_cell_angle_gamma 99.943(3)
_cell_formula_units_Z 2
_cell_length_a 7.3092(2)
_cell_length_b 18.6978(6)
_cell_length_c 20.9767(5)
_cell_measurement_reflns_used 5725
_cell_measurement_temperature 293(2)
_cell_measurement_theta_max 70.6670
_cell_measurement_theta_min 2.3470
_cell_volume 2527.02(14)
_computing_cell_refinement 'CrysAlisPro 1.171.39.46e (Rigaku OD, 2018)'
_computing_data_collection 'CrysAlisPro 1.171.39.46e (Rigaku OD, 2018)'
_computing_data_reduction 'CrysAlisPro 1.171.39.46e (Rigaku OD, 2018)'
_computing_molecular_graphics 'Olex2 (Dolomanov et al., 2009)'
_computing_publication_material 'Olex2 (Dolomanov et al., 2009)'
_computing_structure_refinement 'ShelXL (Sheldrick, 2015)'
_computing_structure_solution 'ShelXT (Sheldrick, 2015)'
_diffrn_ambient_temperature 293(2)
_diffrn_detector 'Rigaku HyPix-6000 area detector'
_diffrn_detector_area_resol_mean 10.0
_diffrn_detector_type 'HPC area detector'
_diffrn_measured_fraction_theta_full 0.991
_diffrn_measured_fraction_theta_max 0.957
_diffrn_measurement_details
;
List of Runs (angles in degrees, time in seconds):

  # Type    Start    End  Width  t~exp~   \w     \q     \k     \f   Frames
#--------------------------------------------------------------------------
  1  \w    -69.00  41.00   0.50    6.00    --  -39.95  38.00-151.00  220
  2  \w      8.00 121.00   0.50    6.00    --   39.95  38.00-151.00  226
  3  \w     81.00 178.00   0.50   33.00    --  109.49  38.00-151.00  194
  4  \w     80.00 106.00   0.50   33.00    --  109.49 -94.00-120.00   52
  5  \w     90.00 116.00   0.50   33.00    --  109.49-125.00-180.00   52
  6  \w     61.00 108.00   0.50   33.00    --  109.49 -94.00 -60.00   94
  7  \w     72.00  98.00   0.50   33.00    --  109.49 -94.00 -30.00   52
  8  \w     45.00 108.00   0.50   33.00    --  109.49 -94.00  30.00  126
  9  \w     77.00 117.00   0.50   33.00    --  109.49-125.00  90.00   80
 10  \w     62.00  89.00   0.50   33.00    --  109.49 -94.00 150.00   54
 11  \w     70.00 106.00   0.50   33.00    --  109.49 -94.00  90.00   72
 12  \w     40.00  66.00   0.50   33.00    --  109.49 -38.00  53.00   52
 13  \w     30.00  59.00   0.50   33.00    --  109.49 -94.00 -30.00   58
 14  \w     32.00  77.00   0.50   33.00    --  109.49 -45.00 -60.00   90
 15  \w     50.00  76.00   0.50   33.00    --  109.49 -45.00-120.00   52
 16  \w     34.00  64.00   0.50   33.00    --  109.49 -30.00-150.00   60
 17  \w     34.00  60.00   0.50   33.00    --  109.49 -30.00-120.00   52
 18  \w     31.00  78.00   0.50   33.00    --  109.49 -45.00-150.00   94
 19  \w     36.00 104.00   0.50   33.00    --  109.49 -94.00-150.00  136
 20  \w     37.00  63.00   0.50   33.00    --  109.49 -94.00-120.00   52
 21  \w     32.00  57.00   0.50   33.00    --  109.49-125.00-180.00   50
 22  \w     34.00  66.00   0.50   33.00    --  109.49 -45.00-180.00   64
 23  \w     80.00 177.00   0.50   33.00    --  109.49  45.00-180.00  194
 24  \w     41.00 123.00   0.50    6.00    --   39.95 178.00  30.00  164
 25  \w     75.00 161.00   0.50   33.00    --  109.49  77.00 120.00  172
 26  \w     83.00 169.00   0.50   33.00    --  109.49  45.00  90.00  172
 27  \w     82.00 129.00   0.50   33.00    --  109.49  61.00  90.00   94
 28  \w     31.00  60.00   0.50   33.00    --  109.49 -45.00 -30.00   58
 29  \w     45.00  71.00   0.50   33.00    --  109.49-125.00  90.00   52
 30  \w     33.00  59.00   0.50   33.00    --  109.49 -94.00 150.00   52
 31  \w    -41.00  72.00   0.50    6.00    --   39.95 -38.00  53.00  226
 32  \w    -37.00 -11.00   0.50   33.00    --  -84.50  30.00  30.00   52
 33  \w    -58.00 -12.00   0.50   33.00    --  -84.50 125.00 -90.00   92
 34  \w    -69.00  -3.00   0.50   33.00    --  -84.50  38.00-151.00  132
 35  \w   -121.00  -8.00   0.50    6.00    --  -39.95 -38.00  53.00  226
 36  \w   -109.00 -40.00   0.50   33.00    --  -84.50  77.00 120.00  138
 37  \w   -116.00 -67.00   0.50   33.00    --  -84.50 125.00 -90.00   98
 38  \w   -165.00 -68.00   0.50   33.00    --  -84.50 -38.00  53.00  194
 39  \w   -124.00 -71.00   0.50    6.00    --  -39.95-178.00 120.00  106
;
_diffrn_measurement_device 'four-circle diffractometer'
_diffrn_measurement_device_type 'Rigaku XtaLAB Synergy-S'
_diffrn_measurement_method '\w scans'
_diffrn_orient_matrix_type 'CrysAlisPro convention (1999,Acta A55,543-557)'
_diffrn_orient_matrix_UB_11 -0.0827130000
_diffrn_orient_matrix_UB_12 -0.0901752000
_diffrn_orient_matrix_UB_13 -0.0219988000
_diffrn_orient_matrix_UB_21 -0.1753251000
_diffrn_orient_matrix_UB_22 0.0213878000
_diffrn_orient_matrix_UB_23 0.0329838000
_diffrn_orient_matrix_UB_31 -0.0980589000
_diffrn_orient_matrix_UB_32 -0.0093886000
_diffrn_orient_matrix_UB_33 -0.0718542000
_diffrn_radiation_monochromator 'multi-layer mirror optics'
_diffrn_radiation_probe x-ray
_diffrn_radiation_type CuK\a
_diffrn_radiation_wavelength 1.54184
_diffrn_reflns_av_R_equivalents 0.0892
_diffrn_reflns_av_unetI/netI 0.0701
_diffrn_reflns_Laue_measured_fraction_full 0.991
_diffrn_reflns_Laue_measured_fraction_max 0.957
_diffrn_reflns_limit_h_max 9
_diffrn_reflns_limit_h_min -9
_diffrn_reflns_limit_k_max 22
_diffrn_reflns_limit_k_min -23
_diffrn_reflns_limit_l_max 18
_diffrn_reflns_limit_l_min -26
_diffrn_reflns_number 28290
_diffrn_reflns_point_group_measured_fraction_full 0.991
_diffrn_reflns_point_group_measured_fraction_max 0.957
_diffrn_reflns_theta_full 67.684
_diffrn_reflns_theta_max 74.455
_diffrn_reflns_theta_min 2.672
_diffrn_source 'microfocus sealed X-ray tube'
_diffrn_source_type PhotonJet-S
_exptl_absorpt_coefficient_mu 2.621
_exptl_absorpt_correction_T_max 1.00000
_exptl_absorpt_correction_T_min 0.49670
_exptl_absorpt_correction_type multi-scan
_exptl_absorpt_process_details
;
CrysAlisPro 1.171.39.46e (Rigaku Oxford Diffraction, 2018)
Empirical absorption correction using spherical harmonics,
 implemented in SCALE3 ABSPACK scaling algorithm.
;
_exptl_crystal_colour 'metallic dark green'
_exptl_crystal_colour_lustre metallic
_exptl_crystal_colour_modifier dark
_exptl_crystal_colour_primary green
_exptl_crystal_density_diffrn 1.410
_exptl_crystal_description plate
_exptl_crystal_F_000 1120
_exptl_crystal_preparation 'Magnetic properties'
_exptl_crystal_recrystallization_method 'Re-crystallisation from solvent: dichloromethane and diethyl ether'
_exptl_crystal_size_max 0.256
_exptl_crystal_size_mid 0.074
_exptl_crystal_size_min 0.06
_refine_diff_density_max 0.467
_refine_diff_density_min -0.597
_refine_diff_density_rms 0.088
_refine_ls_extinction_method none
_refine_ls_goodness_of_fit_ref 1.097
_refine_ls_hydrogen_treatment constr
_refine_ls_matrix_type full
_refine_ls_number_parameters 801
_refine_ls_number_reflns 9876
_refine_ls_number_restraints 588
_refine_ls_restrained_S_all 1.068
_refine_ls_R_factor_all 0.1040
_refine_ls_R_factor_gt 0.0758
_refine_ls_shift/su_max 0.001
_refine_ls_shift/su_mean 0.000
_refine_ls_structure_factor_coef Fsqd
_refine_ls_weighting_details 'w=1/[\s^2^(Fo^2^)+(0.0930P)^2^+3.1672P] where P=(Fo^2^+2Fc^2^)/3'
_refine_ls_weighting_scheme calc
_refine_ls_wR_factor_gt 0.1832
_refine_ls_wR_factor_ref 0.1997
_reflns_Friedel_coverage 0.000
_reflns_number_gt 7390
_reflns_number_total 9876
_reflns_threshold_expression 'I > 2\s(I)'
_twin_special_details
;
Component 2 rotated by 3.5368\% 
 around [-0.29 0.93 -0.24] (reciprocal) or [-0.87 0.50 0.05] (direct)
Component 3 rotated by 176.3108\% 
 around [0.01 0.88 -0.48] (reciprocal) or [0.45 0.89 -0.03] (direct)
;
_cod_data_source_file d0cc04025h2.cif
_cod_data_source_block exp_219_twin1_hklf4_CCDC1
_cod_depositor_comments 'Adding full bibliography for 7126873--7126874.cif.'
_cod_database_code 7126874
_shelx_shelxl_version_number 2018/3
_chemical_oxdiff_formula 'C H N O Cl'
_shelx_space_group_comment
;
The symmetry employed for this shelxl refinement is uniquely defined
by the following loop, which should always be used as a source of
symmetry information in preference to the above space-group names.
They are only intended as comments.
;
_olex2_refinement_description
;
1. Fixed Uiso
 At 1.2 times of:
  All C(H) groups, All C(H,H) groups
 At 1.5 times of:
  All C(H,H,H) groups, All O(H,H) groups
2. Restrained distances
 C01D-C00F = C01B-C00M
 1.51 with sigma of 0.0001
 Cl02-C01J \\sim Cl-C1AA
 with sigma of 0.02
 Cl03-C016 \\sim Cl1-C0
 with sigma of 0.02
 O009-C01M \\sim O0-C01N
 with sigma of 0.02
 O00B-C01C \\sim O00C-C2AA
 with sigma of 0.02
 C00F-C01D \\sim C5AA-C3AA
 with sigma of 0.02
 C00F-N1 \\sim C5AA-N1A
 with sigma of 0.02
 C00M-C01B \\sim C4AA-C0AA
 with sigma of 0.02
 C00M-N01N \\sim C4AA-N01O
 with sigma of 0.02
 C016-C01C \\sim C0-C2AA
 with sigma of 0.02
 C016-C01J \\sim C0-C1AA
 with sigma of 0.02
 C01B-C01D \\sim C0AA-C3AA
 with sigma of 0.02
 C01B-C01M \\sim C0AA-C01N
 with sigma of 0.02
 C01C-C01D \\sim C2AA-C3AA
 with sigma of 0.02
 C01J-C01M \\sim C1AA-C01N
 with sigma of 0.02
 Cl02-C016 \\sim Cl-C0
 with sigma of 0.04
 Cl02-C01M \\sim Cl-C01N
 with sigma of 0.04
 Cl03-C01C \\sim Cl1-C2AA
 with sigma of 0.04
 Cl03-C01J \\sim Cl1-C1AA
 with sigma of 0.04
 O009-C01B \\sim O0-C0AA
 with sigma of 0.04
 O009-C01J \\sim O0-C1AA
 with sigma of 0.04
 O00B-C016 \\sim O00C-C0
 with sigma of 0.04
 O00B-C01D \\sim O00C-C3AA
 with sigma of 0.04
 C00F-C01B \\sim C5AA-C0AA
 with sigma of 0.04
 C00F-C01C \\sim C5AA-C2AA
 with sigma of 0.04
 C00M-C01D \\sim C4AA-C3AA
 with sigma of 0.04
 C00M-C01M \\sim C4AA-C01N
 with sigma of 0.04
 C016-C01D \\sim C0-C3AA
 with sigma of 0.04
 C016-C01M \\sim C0-C01N
 with sigma of 0.04
 C01B-C01C \\sim C0AA-C2AA
 with sigma of 0.04
 C01B-C01J \\sim C0AA-C1AA
 with sigma of 0.04
 C01B-N01N \\sim C0AA-N01O
 with sigma of 0.04
 C01C-C01J \\sim C2AA-C1AA
 with sigma of 0.04
 C01D-C01M \\sim C3AA-C01N
 with sigma of 0.04
 C01D-N1 \\sim C3AA-N1A
 with sigma of 0.04
 O0-C1AA \\sim C0-O00C \\sim O00B-C016 \\sim O009-C01J
 with sigma of 0.01
3. Uiso/Uaniso restraints and constraints
O00C \\sim C0AA \\sim C01N \\sim C3AA \\sim C4AA \\sim C1AA \\sim O0 \\sim C2AA
\\sim C5AA \\sim N01O \\sim Cl \\sim C0 \\sim N1A \\sim Cl1 \\sim O00B \\sim
Cl02 \\sim C01J \\sim C016 \\sim C01M \\sim Cl03 \\sim C01C \\sim O009 \\sim
C01B \\sim C01D \\sim C00M \\sim C00F \\sim N01N \\sim N1: within 1.7A with
sigma of 0.01 and sigma for terminal atoms of 0.02
4. Rigid body (RIGU) restrains
 O00C, C0AA, C01N, C3AA, C4AA, C1AA, O0, C2AA, C5AA, N01O, Cl, C0, N1A, Cl1,
 O00B, Cl02, C01J, C016, C01M, Cl03, C01C, O009, C01B, C01D, C00M, C00F, N01N,
 N1
 with sigma for 1-2 distances of 0.002 and sigma for 1-3 distances of 0.002
5. Others
 Sof(C0AA)=Sof(Cl)=Sof(C1AA)=Sof(C0)=Sof(C01N)=Sof(Cl1)=Sof(C2AA)=Sof(O0)=
 Sof(O00C)=Sof(C3AA)=Sof(C4AA)=Sof(C5AA)=Sof(N01O)=Sof(N1A)=1-FVAR(1)
 Sof(Cl02)=Sof(Cl03)=Sof(O009)=Sof(O00B)=Sof(C00F)=Sof(C00M)=Sof(C016)=
 Sof(C01B)=Sof(C01C)=Sof(C01D)=Sof(C01J)=Sof(C01M)=Sof(N01N)=Sof(N1)=FVAR(1)
6.a Free rotating group:
 O00A(H00A,H00B)
6.b Secondary CH2 refined with riding coordinates:
 C01A(H01S,H01T), C01F(H01V,H01W), C01G(H01A,H01B), C01O(H01Y,H), C01P(H01Z,
 HA), C01Q(H01C,H01D), C01R(H01E,H01F), C01S(H01,HB), C01T(H01G,H01J),
 C01U(H01K,H01M), C01V(H0AA,HC), C01W(H2AA,HD), C01X(H01N,H01O)
6.c Aromatic/amide H refined with riding coordinates:
 C00J(H00J), C00O(H00O), C00W(H00W), C010(H010), C014(H014), C015(H015),
 C017(H017), C018(H018), C019(H019), C01E(H01U), C01H(H01H), C01I(H01I),
 C01K(H01X), C01L(H01L)
6.d Idealised Me refined as rotating group:
 C01Y(H01P,H01Q,H01R), C01Z(H1AA,HE,HF), C020(H02A,H02B,H02C), C021(H02D,H02E,
 H02F)
;
_olex2_submission_special_instructions 'No special instructions were received'
_oxdiff_exptl_absorpt_empirical_details
;
Empirical correction (ABSPACK) includes:
- Absorption correction using spherical harmonics
- Frame scaling
;
_oxdiff_exptl_absorpt_empirical_full_max 1.905
_oxdiff_exptl_absorpt_empirical_full_min 0.474
_oxdiff_twin_integration_method simultaneous
_oxdiff_twin_items 3

loop_
_space_group_symop_operation_xyz
'x, y, z'
'-x, -y, -z'

loop_
_atom_site_label
_atom_site_type_symbol
_atom_site_fract_x
_atom_site_fract_y
_atom_site_fract_z
_atom_site_U_iso_or_equiv
_atom_site_adp_type
_atom_site_occupancy
_atom_site_site_symmetry_order
_atom_site_calc_flag
_atom_site_refinement_flags_posn
_atom_site_refinement_flags_adp
_atom_site_refinement_flags_occupancy
_atom_site_disorder_assembly
_atom_site_disorder_group
Cl01 Cl 1.05074(15) 0.08821(7) 0.29749(6) 0.0382(3) Uani 1 1 d . . . . .
Cl02 Cl 0.7770(2) 0.46662(9) 1.10439(7) 0.0298(4) Uani 0.830(4) 1 d D U P A 1
Cl03 Cl 1.2221(2) 0.52153(10) 1.12606(7) 0.0311(4) Uani 0.830(4) 1 d D U P A 1
Cl04 Cl 1.2395(2) 0.10977(9) 0.43395(7) 0.0590(4) Uani 1 1 d . . . . .
O005 O 0.5530(3) 0.36178(15) 0.39363(12) 0.0206(5) Uani 1 1 d . . . . .
O006 O 1.0269(3) 0.36967(15) 0.52549(12) 0.0189(5) Uani 1 1 d . . . . .
O007 O 1.1077(4) 0.29763(16) 0.40064(13) 0.0237(5) Uani 1 1 d . . . . .
O008 O 0.5699(4) 0.29964(17) 0.48255(13) 0.0273(6) Uani 1 1 d . . . . .
O009 O 0.5738(6) 0.5600(4) 1.0539(3) 0.0254(11) Uani 0.830(4) 1 d D U P A 1
O00A O 0.7231(4) 0.19015(18) 0.37665(15) 0.0334(6) Uani 1 1 d . . . . .
H00A H 0.841793 0.205007 0.380721 0.050 Uiso 1 1 d G . . . .
H00B H 0.683737 0.226264 0.409348 0.050 Uiso 1 1 d G . . . .
O00B O 1.3478(7) 0.6632(6) 1.0944(8) 0.0338(19) Uani 0.830(4) 1 d D U P A 1
N00C N 0.8786(5) 0.20347(19) 0.64152(15) 0.0230(7) Uani 1 1 d . . . . .
N00D N 0.5569(4) 0.18301(19) 0.15551(15) 0.0230(6) Uani 1 1 d . . . . .
C00E C 0.4752(5) 0.5092(2) 0.63845(17) 0.0184(7) Uani 1 1 d . . . . .
C00F C 1.1277(9) 0.73194(19) 1.0335(2) 0.0275(14) Uani 0.830(4) 1 d D U P A 1
C00G C 0.4490(5) 0.4349(2) 0.64773(17) 0.0182(7) Uani 1 1 d . . . . .
C00H C 0.4882(5) 0.5026(2) 0.56880(17) 0.0187(7) Uani 1 1 d . . . . .
C00I C 1.0314(5) 0.4268(2) 0.44563(17) 0.0185(7) Uani 1 1 d . . . . .
C00J C 0.9607(5) 0.2903(2) 0.58408(17) 0.0198(7) Uani 1 1 d . . . . .
H00J H 0.984835 0.247894 0.544818 0.024 Uiso 1 1 calc R . . . .
C00K C 1.0121(5) 0.4346(2) 0.51376(18) 0.0186(7) Uani 1 1 d . . . . .
C00L C 1.0692(5) 0.3541(2) 0.39025(17) 0.0188(7) Uani 1 1 d . . . . .
C00M C 0.7251(6) 0.6778(2) 1.0096(2) 0.0244(11) Uani 0.830(4) 1 d D U P A 1
C00N C 0.9534(5) 0.4340(2) 0.64372(17) 0.0185(7) Uani 1 1 d . . . . .
C00O C 0.8914(5) 0.4196(2) 0.70065(18) 0.0200(7) Uani 1 1 d . . . . .
H00O H 0.863630 0.461756 0.739116 0.024 Uiso 1 1 calc R . . . .
C00P C 0.9793(5) 0.3657(2) 0.58637(17) 0.0175(7) Uani 1 1 d . . . . .
C00Q C 0.5364(5) 0.3496(2) 0.32401(17) 0.0186(7) Uani 1 1 d . . . . .
C00R C 0.4767(5) 0.3639(2) 0.59344(17) 0.0200(7) Uani 1 1 d . . . . .
C00S C 0.5122(5) 0.4307(2) 0.51207(17) 0.0195(7) Uani 1 1 d . . . . .
C00T C 0.5238(5) 0.4298(2) 0.44532(17) 0.0182(7) Uani 1 1 d . . . . .
C00U C 0.5253(5) 0.3604(2) 0.52499(18) 0.0211(7) Uani 1 1 d . . . . .
C00V C 0.9741(5) 0.5089(2) 0.63742(18) 0.0179(7) Uani 1 1 d . . . . .
C00W C 0.3627(5) 0.3587(2) 0.71488(19) 0.0229(8) Uani 1 1 d . . . . .
H00W H 0.322511 0.356602 0.755135 0.028 Uiso 1 1 calc R . . . .
C00X C 0.4883(5) 0.5870(2) 0.69398(17) 0.0192(7) Uani 1 1 d . . . . .
C00Y C 0.9041(5) 0.2781(2) 0.64241(18) 0.0203(7) Uani 1 1 d . . . . .
C00Z C 0.9838(5) 0.5057(2) 0.56937(17) 0.0182(7) Uani 1 1 d . . . . .
C010 C 0.5206(5) 0.6872(2) 0.81769(18) 0.0220(7) Uani 1 1 d . . . . .
H010 H 0.549619 0.700784 0.865949 0.026 Uiso 1 1 calc R . . . .
C011 C 0.9513(5) 0.6521(2) 0.68301(18) 0.0191(7) Uani 1 1 d . . . . .
C012 C 0.9844(5) 0.5869(2) 0.69691(17) 0.0183(7) Uani 1 1 d . . . . .
C013 C 0.5303(5) 0.2540(2) 0.20361(17) 0.0199(7) Uani 1 1 d . . . . .
C014 C 1.0331(5) 0.6771(2) 0.82381(18) 0.0234(8) Uani 1 1 d . . . . .
H014 H 1.065217 0.685991 0.870781 0.028 Uiso 1 1 calc R . . . .
C015 C 0.8714(5) 0.3457(2) 0.70041(18) 0.0218(7) Uani 1 1 d . . . . .
H015 H 0.835243 0.339458 0.739608 0.026 Uiso 1 1 calc R . . . .
C016 C 1.0775(8) 0.5687(6) 1.0962(5) 0.0229(11) Uani 0.830(4) 1 d D U P A 1
C017 C 0.5497(5) 0.2748(2) 0.27718(18) 0.0206(7) Uani 1 1 d . . . . .
H017 H 0.571536 0.237250 0.293509 0.025 Uiso 1 1 calc R . . . .
C018 C 0.5273(5) 0.6122(2) 0.76896(18) 0.0205(7) Uani 1 1 d . . . . .
H018 H 0.558664 0.575768 0.785144 0.025 Uiso 1 1 calc R . . . .
C019 C 1.0321(5) 0.6029(2) 0.76868(18) 0.0225(7) Uani 1 1 d . . . . .
H019 H 1.063770 0.562556 0.779383 0.027 Uiso 1 1 calc R . . . .
C01A C 0.8024(5) 0.1887(2) 0.69864(19) 0.0239(8) Uani 1 1 d . . . . .
H01S H 0.739802 0.132067 0.679727 0.029 Uiso 1 1 calc R . . . .
H01T H 0.708404 0.220198 0.714125 0.029 Uiso 1 1 calc R . . . .
C01B C 0.8479(5) 0.6408(2) 1.0426(2) 0.0240(10) Uani 0.830(4) 1 d D U P A 1
C01C C 1.1627(8) 0.6310(7) 1.0809(7) 0.0246(12) Uani 0.830(4) 1 d D U P A 1
C01D C 1.0432(7) 0.66574(19) 1.0530(2) 0.0248(10) Uani 0.830(4) 1 d D U P A 1
C01E C 0.9485(5) 0.7256(2) 0.73874(18) 0.0228(7) Uani 1 1 d . . . . .
H01U H 0.920931 0.766935 0.728736 0.027 Uiso 1 1 calc R . . . .
C01F C 0.9513(5) 0.2101(2) 0.76284(18) 0.0245(8) Uani 1 1 d . . . . .
H01V H 0.889299 0.204581 0.800221 0.029 Uiso 1 1 calc R . . . .
H01W H 1.017429 0.266193 0.780719 0.029 Uiso 1 1 calc R . . . .
C01G C 0.6130(5) 0.1242(2) 0.17795(19) 0.0242(8) Uani 1 1 d . . . . .
H01A H 0.689574 0.153397 0.225075 0.029 Uiso 1 1 calc R . . . .
H01B H 0.690964 0.095234 0.145691 0.029 Uiso 1 1 calc R . . . .
C01H C 0.3997(5) 0.2903(2) 0.66208(19) 0.0242(8) Uani 1 1 d . . . . .
H01H H 0.387689 0.242959 0.667657 0.029 Uiso 1 1 calc R . . . .
C01I C 0.4544(5) 0.2921(2) 0.60117(19) 0.0232(7) Uani 1 1 d . . . . .
H01I H 0.476422 0.245798 0.565364 0.028 Uiso 1 1 calc R . . . .
C01J C 0.8824(8) 0.5445(5) 1.0867(4) 0.0216(10) Uani 0.830(4) 1 d D U P A 1
C01K C 0.9863(5) 0.7385(2) 0.80916(18) 0.0239(8) Uani 1 1 d . . . . .
H01X H 0.980307 0.787379 0.846036 0.029 Uiso 1 1 calc R . . . .
C01L C 0.3851(5) 0.4298(2) 0.70804(18) 0.0221(7) Uani 1 1 d . . . . .
H01L H 0.357898 0.474997 0.743490 0.027 Uiso 1 1 calc R . . . .
C01M C 0.7614(7) 0.5810(4) 1.0608(3) 0.0215(10) Uani 0.830(4) 1 d D U P A 1
N01N N 0.6340(8) 0.7024(3) 0.9827(3) 0.0395(11) Uani 0.830(4) 1 d D U P A 1
C01O C 1.0945(6) 0.1571(3) 0.7459(2) 0.0286(8) Uani 1 1 d . . . . .
H01Y H 1.159926 0.163833 0.709698 0.034 Uiso 1 1 calc R . . . .
H H 1.028635 0.100786 0.726858 0.034 Uiso 1 1 calc R . . . .
C01P C 0.7390(6) 0.0983(2) 0.51707(19) 0.0262(8) Uani 1 1 d . . . . .
H01Z H 0.732704 0.137206 0.498033 0.031 Uiso 1 1 calc R . . . .
HA H 0.621421 0.088389 0.533586 0.031 Uiso 1 1 calc R . . . .
C01Q C 0.5201(6) 0.0109(2) 0.2124(2) 0.0280(8) Uani 1 1 d . . . . .
H01C H 0.615629 -0.013215 0.187147 0.034 Uiso 1 1 calc R . . . .
H01D H 0.578092 0.044893 0.261733 0.034 Uiso 1 1 calc R . . . .
C01R C 0.4509(5) 0.0635(2) 0.1799(2) 0.0260(8) Uani 1 1 d . . . . .
H01E H 0.382992 0.029138 0.131867 0.031 Uiso 1 1 calc R . . . .
H01F H 0.364457 0.091841 0.207839 0.031 Uiso 1 1 calc R . . . .
C01S C 0.9027(6) 0.1335(2) 0.57977(18) 0.0258(8) Uani 1 1 d . . . . .
H01 H 0.918491 0.091628 0.594197 0.031 Uiso 1 1 calc R . . . .
HB H 1.017446 0.148873 0.563872 0.031 Uiso 1 1 calc R . . . .
C01T C 0.5251(6) 0.1595(2) 0.07876(18) 0.0268(8) Uani 1 1 d . . . . .
H01G H 0.599077 0.120456 0.056143 0.032 Uiso 1 1 calc R . . . .
H01J H 0.570645 0.206825 0.071266 0.032 Uiso 1 1 calc R . . . .
C01U C 0.3186(6) 0.1231(3) 0.0422(2) 0.0298(9) Uani 1 1 d . . . . .
H01K H 0.267174 0.079817 0.054252 0.036 Uiso 1 1 calc R . . . .
H01M H 0.246537 0.164249 0.059776 0.036 Uiso 1 1 calc R . . . .
C01V C 0.7630(6) 0.0193(3) 0.4582(2) 0.0339(9) Uani 1 1 d . . . . .
H0AA H 0.891601 0.026413 0.449412 0.041 Uiso 1 1 calc R . . . .
HC H 0.741738 -0.022747 0.474133 0.041 Uiso 1 1 calc R . . . .
C01W C 1.2572(6) 0.1393(3) 0.3643(2) 0.0334(9) Uani 1 1 d . . . . .
H2AA H 1.367747 0.125971 0.343593 0.040 Uiso 1 1 calc R . . . .
HD H 1.270578 0.197278 0.383072 0.040 Uiso 1 1 calc R . . . .
C01X C 0.2977(6) 0.0900(3) -0.0383(2) 0.0341(9) Uani 1 1 d . . . . .
H01N H 0.345927 0.133676 -0.050280 0.041 Uiso 1 1 calc R . . . .
H01O H 0.373262 0.050143 -0.055585 0.041 Uiso 1 1 calc R . . . .
C01Y C 0.3623(7) -0.0558(3) 0.2089(2) 0.0362(10) Uani 1 1 d . . . . .
H01P H 0.308668 -0.091388 0.159979 0.054 Uiso 1 1 calc GR . . . .
H01Q H 0.266645 -0.032392 0.233363 0.054 Uiso 1 1 calc GR . . . .
H01R H 0.411742 -0.085789 0.231046 0.054 Uiso 1 1 calc GR . . . .
C01Z C 0.6277(7) -0.0077(3) 0.3887(2) 0.0416(11) Uani 1 1 d . . . . .
H1AA H 0.643807 -0.058664 0.354219 0.062 Uiso 1 1 calc GR . . . .
HE H 0.653901 0.031975 0.370877 0.062 Uiso 1 1 calc GR . . . .
HF H 0.500177 -0.013472 0.397279 0.062 Uiso 1 1 calc GR . . . .
C020 C 0.0944(7) 0.0513(3) -0.0756(2) 0.0435(11) Uani 1 1 d . . . . .
H02A H 0.087920 0.033197 -0.125965 0.065 Uiso 1 1 calc GR . . . .
H02B H 0.018552 0.090231 -0.058130 0.065 Uiso 1 1 calc GR . . . .
H02C H 0.048239 0.006009 -0.066171 0.065 Uiso 1 1 calc GR . . . .
C021 C 1.2383(8) 0.1783(3) 0.8118(3) 0.0499(13) Uani 1 1 d . . . . .
H02D H 1.318148 0.140481 0.800224 0.075 Uiso 1 1 calc GR . . . .
H02E H 1.173519 0.175778 0.849055 0.075 Uiso 1 1 calc GR . . . .
H02F H 1.313731 0.231944 0.827539 0.075 Uiso 1 1 calc GR . . . .
N1 N 1.1846(10) 0.7816(4) 1.0190(3) 0.0474(15) Uani 0.830(4) 1 d D U P A 1
C0AA C 0.875(3) 0.555(2) 1.078(2) 0.019(2) Uani 0.170(4) 1 d D U P A 2
Cl Cl 0.7365(15) 0.6945(6) 0.9934(4) 0.044(2) Uani 0.170(4) 1 d D U P A 2
C1AA C 0.865(2) 0.6538(15) 1.0362(15) 0.019(2) Uani 0.170(4) 1 d D U P A 2
C0 C 1.063(3) 0.6755(15) 1.0484(16) 0.022(2) Uani 0.170(4) 1 d D U P A 2
C01N C 0.767(3) 0.5909(19) 1.0483(18) 0.018(2) Uani 0.170(4) 1 d D U P A 2
Cl1 Cl 1.1831(13) 0.7500(7) 1.0295(5) 0.043(2) Uani 0.170(4) 1 d D U P A 2
C2AA C 1.171(3) 0.635(4) 1.074(4) 0.023(2) Uani 0.170(4) 1 d D U P A 2
O0 O 0.578(3) 0.5695(19) 1.0380(15) 0.020(4) Uani 0.170(4) 1 d D U P A 2
O00C O 1.360(3) 0.654(3) 1.087(4) 0.030(5) Uani 0.170(4) 1 d D U P A 2
C3AA C 1.073(3) 0.573(3) 1.087(3) 0.023(2) Uani 0.170(4) 1 d D U P A 2
C4AA C 0.785(4) 0.4949(14) 1.1020(14) 0.019(3) Uani 0.170(4) 1 d D U P A 2
C5AA C 1.173(4) 0.525(2) 1.115(2) 0.025(3) Uani 0.170(4) 1 d D U P A 2
N01O N 0.704(4) 0.4447(13) 1.1108(13) 0.032(4) Uani 0.170(4) 1 d D U P A 2
N1A N 1.267(3) 0.5004(15) 1.1414(12) 0.030(4) Uani 0.170(4) 1 d D U P A 2

loop_
_atom_site_aniso_label
_atom_site_aniso_U_11
_atom_site_aniso_U_22
_atom_site_aniso_U_33
_atom_site_aniso_U_23
_atom_site_aniso_U_13
_atom_site_aniso_U_12
Cl01 0.0390(6) 0.0338(6) 0.0396(6) 0.0139(5) 0.0023(4) 0.0107(4)
Cl02 0.0368(8) 0.0332(9) 0.0269(6) 0.0189(6) 0.0102(5) 0.0099(7)
Cl03 0.0333(9) 0.0466(8) 0.0179(8) 0.0141(6) 0.0048(6) 0.0206(7)
Cl04 0.0664(9) 0.0694(9) 0.0402(6) 0.0319(6) 0.0028(6) -0.0046(7)
O005 0.0270(13) 0.0250(13) 0.0123(11) 0.0087(10) 0.0056(9) 0.0093(11)
O006 0.0295(13) 0.0190(12) 0.0137(11) 0.0108(10) 0.0066(9) 0.0086(10)
O007 0.0336(14) 0.0242(14) 0.0187(12) 0.0123(11) 0.0078(10) 0.0109(11)
O008 0.0418(16) 0.0290(15) 0.0187(12) 0.0132(11) 0.0093(11) 0.0182(13)
O009 0.0241(15) 0.032(2) 0.021(3) 0.0118(18) 0.0050(14) 0.0073(14)
O00A 0.0356(16) 0.0302(16) 0.0339(15) 0.0111(13) 0.0123(12) 0.0115(13)
O00B 0.0242(17) 0.031(3) 0.035(4) 0.004(3) 0.0074(18) 0.0058(16)
N00C 0.0363(18) 0.0207(16) 0.0167(14) 0.0131(13) 0.0043(12) 0.0056(13)
N00D 0.0303(17) 0.0246(16) 0.0160(14) 0.0104(13) 0.0066(12) 0.0063(13)
C00E 0.0160(16) 0.0268(19) 0.0146(15) 0.0104(14) 0.0034(12) 0.0066(14)
C00F 0.027(3) 0.033(3) 0.017(2) 0.006(2) 0.007(2) 0.007(2)
C00G 0.0161(16) 0.0252(19) 0.0171(16) 0.0135(14) 0.0021(12) 0.0040(14)
C00H 0.0192(17) 0.0230(18) 0.0141(15) 0.0083(14) 0.0027(12) 0.0047(14)
C00I 0.0177(16) 0.0241(18) 0.0143(15) 0.0110(14) 0.0011(12) 0.0005(14)
C00J 0.0235(18) 0.0237(18) 0.0144(15) 0.0098(14) 0.0037(13) 0.0068(15)
C00K 0.0219(17) 0.0201(18) 0.0179(16) 0.0123(14) 0.0035(13) 0.0044(14)
C00L 0.0199(17) 0.0220(18) 0.0151(16) 0.0093(14) 0.0018(12) 0.0041(14)
C00M 0.029(2) 0.029(3) 0.013(2) 0.0072(18) 0.0066(18) 0.0051(19)
C00N 0.0202(17) 0.0231(18) 0.0160(15) 0.0115(14) 0.0033(12) 0.0063(14)
C00O 0.0233(18) 0.0256(19) 0.0154(15) 0.0121(14) 0.0058(13) 0.0071(15)
C00P 0.0183(16) 0.0242(18) 0.0137(15) 0.0116(14) 0.0035(12) 0.0052(14)
C00Q 0.0197(17) 0.0256(19) 0.0116(15) 0.0095(14) 0.0027(12) 0.0043(14)
C00R 0.0227(18) 0.0229(18) 0.0149(15) 0.0092(14) 0.0018(13) 0.0047(14)
C00S 0.0209(17) 0.0258(19) 0.0121(15) 0.0090(14) 0.0012(12) 0.0054(15)
C00T 0.0176(16) 0.0230(18) 0.0141(15) 0.0079(14) 0.0037(12) 0.0050(14)
C00U 0.0190(17) 0.029(2) 0.0192(16) 0.0135(15) 0.0040(13) 0.0074(15)
C00V 0.0160(16) 0.0227(18) 0.0176(16) 0.0125(14) 0.0013(12) 0.0025(13)
C00W 0.0235(18) 0.031(2) 0.0202(17) 0.0171(16) 0.0049(14) 0.0054(16)
C00X 0.0180(17) 0.0258(19) 0.0153(16) 0.0099(14) 0.0039(12) 0.0055(14)
C00Y 0.0244(18) 0.0225(18) 0.0167(16) 0.0115(14) 0.0013(13) 0.0056(15)
C00Z 0.0194(17) 0.0243(18) 0.0133(15) 0.0104(14) 0.0026(12) 0.0053(14)
C010 0.0255(18) 0.029(2) 0.0135(15) 0.0117(15) 0.0033(13) 0.0053(15)
C011 0.0203(17) 0.0238(18) 0.0177(16) 0.0127(15) 0.0071(13) 0.0052(14)
C012 0.0183(17) 0.0199(18) 0.0165(16) 0.0084(14) 0.0045(12) 0.0023(14)
C013 0.0217(17) 0.0225(18) 0.0144(16) 0.0077(14) 0.0039(13) 0.0025(14)
C014 0.0279(19) 0.028(2) 0.0135(15) 0.0095(15) 0.0040(13) 0.0038(16)
C015 0.0261(18) 0.028(2) 0.0131(15) 0.0122(15) 0.0012(13) 0.0033(15)
C016 0.0251(17) 0.033(2) 0.010(3) 0.0075(16) 0.0031(15) 0.0098(16)
C017 0.0232(18) 0.0267(19) 0.0155(16) 0.0117(15) 0.0049(13) 0.0072(15)
C018 0.0186(17) 0.028(2) 0.0204(17) 0.0155(15) 0.0026(13) 0.0059(14)
C019 0.0267(19) 0.0257(19) 0.0156(16) 0.0098(15) 0.0029(13) 0.0054(15)
C01A 0.031(2) 0.0234(19) 0.0210(17) 0.0153(15) 0.0029(14) 0.0026(16)
C01B 0.0286(18) 0.029(2) 0.015(2) 0.0105(16) 0.0050(15) 0.0079(17)
C01C 0.0238(17) 0.029(2) 0.015(3) 0.0033(16) 0.0061(16) 0.0067(16)
C01D 0.0303(18) 0.028(2) 0.0144(19) 0.0069(16) 0.0068(16) 0.0061(17)
C01E 0.0291(19) 0.0224(19) 0.0188(17) 0.0098(15) 0.0085(14) 0.0071(15)
C01F 0.033(2) 0.026(2) 0.0155(16) 0.0117(15) 0.0032(14) 0.0058(16)
C01G 0.031(2) 0.0237(19) 0.0190(17) 0.0089(15) 0.0087(14) 0.0079(16)
C01H 0.0249(19) 0.029(2) 0.0235(18) 0.0165(16) 0.0033(14) 0.0051(16)
C01I 0.0244(19) 0.0254(19) 0.0217(17) 0.0123(15) 0.0033(14) 0.0057(15)
C01J 0.0285(17) 0.028(3) 0.012(3) 0.0109(16) 0.0056(15) 0.0107(16)
C01K 0.029(2) 0.0237(19) 0.0148(16) 0.0051(14) 0.0056(14) 0.0041(16)
C01L 0.0247(18) 0.029(2) 0.0146(16) 0.0112(15) 0.0040(13) 0.0058(15)
C01M 0.0268(17) 0.030(2) 0.008(2) 0.0084(16) 0.0036(15) 0.0090(16)
N01N 0.043(3) 0.050(3) 0.031(2) 0.022(2) 0.003(2) 0.014(2)
C01O 0.037(2) 0.030(2) 0.0206(18) 0.0130(16) 0.0043(15) 0.0074(17)
C01P 0.035(2) 0.0218(19) 0.0229(18) 0.0126(16) 0.0012(15) 0.0026(16)
C01Q 0.033(2) 0.031(2) 0.0220(18) 0.0139(16) 0.0049(15) 0.0089(17)
C01R 0.028(2) 0.026(2) 0.0250(18) 0.0134(16) 0.0028(15) 0.0042(16)
C01S 0.039(2) 0.024(2) 0.0176(17) 0.0127(15) 0.0033(15) 0.0084(17)
C01T 0.034(2) 0.029(2) 0.0157(17) 0.0083(15) 0.0066(14) 0.0063(17)
C01U 0.038(2) 0.029(2) 0.0219(19) 0.0120(17) 0.0050(16) 0.0042(18)
C01V 0.042(2) 0.031(2) 0.0246(19) 0.0092(17) 0.0044(17) 0.0057(19)
C01W 0.033(2) 0.032(2) 0.036(2) 0.0151(19) 0.0063(17) 0.0076(18)
C01X 0.045(3) 0.037(2) 0.0183(18) 0.0117(17) 0.0024(16) 0.010(2)
C01Y 0.044(3) 0.031(2) 0.041(2) 0.023(2) 0.0088(19) 0.0076(19)
C01Z 0.059(3) 0.034(2) 0.025(2) 0.0120(19) 0.0002(19) 0.002(2)
C020 0.048(3) 0.052(3) 0.027(2) 0.016(2) 0.0020(19) 0.010(2)
C021 0.052(3) 0.055(3) 0.039(3) 0.016(2) -0.007(2) 0.024(3)
N1 0.063(4) 0.041(3) 0.039(3) 0.018(3) 0.022(2) 0.007(3)
C0AA 0.027(3) 0.029(4) 0.009(4) 0.013(3) 0.006(3) 0.009(3)
Cl 0.051(5) 0.053(5) 0.032(4) 0.025(3) 0.010(3) 0.011(4)
C1AA 0.027(3) 0.027(4) 0.011(4) 0.016(3) 0.006(3) 0.006(3)
C0 0.026(3) 0.028(4) 0.012(4) 0.009(3) 0.008(3) 0.005(3)
C01N 0.026(3) 0.027(4) 0.010(4) 0.014(3) 0.008(3) 0.009(3)
Cl1 0.038(5) 0.044(5) 0.039(4) 0.013(4) 0.011(3) 0.003(4)
C2AA 0.026(3) 0.031(4) 0.012(4) 0.008(3) 0.006(3) 0.006(3)
O0 0.026(4) 0.032(8) 0.011(9) 0.015(6) 0.012(4) 0.012(4)
O00C 0.025(4) 0.037(10) 0.018(9) 0.003(8) 0.005(5) 0.004(5)
C3AA 0.025(3) 0.031(4) 0.012(5) 0.009(3) 0.004(3) 0.009(3)
C4AA 0.028(5) 0.029(5) 0.008(5) 0.013(4) 0.010(4) 0.015(5)
C5AA 0.026(6) 0.035(5) 0.014(6) 0.011(4) 0.004(5) 0.010(5)
N01O 0.039(9) 0.038(7) 0.032(9) 0.025(6) 0.012(7) 0.012(6)
N1A 0.026(7) 0.052(9) 0.023(8) 0.024(7) 0.009(6) 0.014(7)

loop_
_atom_type_symbol
_atom_type_description
_atom_type_scat_dispersion_real
_atom_type_scat_dispersion_imag
_atom_type_scat_source
C C 0.0181 0.0091 'International Tables Vol C Tables 4.2.6.8 and 6.1.1.4'
H H 0.0000 0.0000 'International Tables Vol C Tables 4.2.6.8 and 6.1.1.4'
Cl Cl 0.3639 0.7018 'International Tables Vol C Tables 4.2.6.8 and 6.1.1.4'
N N 0.0311 0.0180 'International Tables Vol C Tables 4.2.6.8 and 6.1.1.4'
O O 0.0492 0.0322 'International Tables Vol C Tables 4.2.6.8 and 6.1.1.4'

loop_
_exptl_crystal_face_index_h
_exptl_crystal_face_index_k
_exptl_crystal_face_index_l
_exptl_crystal_face_perp_dist
-5 1 3 0.1042
0 -4 13 0.0332
5 -2 -1 0.1465
0 4 -13 0.0362
-4 8 1 0.1023
0 -2 13 0.0378
0 1 -13 0.0352
3 -11 4 0.0716
0 -1 -11 0.0358
0 2 11 0.0402
0 -12 5 0.0278
0 12 -6 0.0304

loop_
_geom_angle_atom_site_label_1
_geom_angle_atom_site_label_2
_geom_angle_atom_site_label_3
_geom_angle
_geom_angle_site_symmetry_1
_geom_angle_site_symmetry_3
_geom_angle_publ_flag
C00T O005 C00Q 121.4(3) . . ?
C00K O006 C00P 120.4(3) . . ?
C00Y N00C C01A 121.1(3) . . ?
C00Y N00C C01S 121.2(3) . . ?
C01S N00C C01A 117.2(3) . . ?
C013 N00D C01G 121.0(3) . . ?
C013 N00D C01T 122.1(3) . . ?
C01T N00D C01G 116.9(3) . . ?
C00H C00E C00G 117.8(3) . . ?
C00X C00E C00G 124.3(3) . . ?
C00X C00E C00H 117.9(3) . . ?
N1 C00F C01D 177.7(7) . . ?
C00R C00G C00E 119.6(3) . . ?
C00R C00G C01L 117.6(3) . . ?
C01L C00G C00E 122.7(3) . . ?
C00E C00H C00S 122.5(3) . . ?
C00E C00H C00T 119.2(3) . 2_666 ?
C00S C00H C00T 118.3(3) . 2_666 ?
C00K C00I C00L 122.7(3) . . ?
C00K C00I C00Z 117.8(3) . 2_766 ?
C00Z C00I C00L 119.5(3) 2_766 . ?
C00P C00J C00Y 119.0(3) . . ?
O006 C00K C00I 115.9(3) . . ?
O006 C00K C00Z 120.3(3) . . ?
C00I C00K C00Z 123.8(3) . . ?
O007 C00L C00I 124.0(3) . . ?
O007 C00L C011 119.6(3) . 2_766 ?
C00I C00L C011 116.3(3) . 2_766 ?
N01N C00M C01B 177.2(5) . . ?
C00O C00N C00V 126.5(3) . . ?
C00P C00N C00O 114.8(3) . . ?
C00P C00N C00V 118.5(3) . . ?
C015 C00O C00N 121.8(3) . . ?
O006 C00P C00N 121.0(3) . . ?
C00J C00P O006 114.0(3) . . ?
C00J C00P C00N 125.1(3) . . ?
O005 C00Q C00X 120.3(3) . 2_666 ?
C017 C00Q O005 114.5(3) . . ?
C017 C00Q C00X 125.3(3) . 2_666 ?
C00G C00R C00U 122.1(3) . . ?
C01I C00R C00G 120.8(3) . . ?
C01I C00R C00U 117.1(3) . . ?
C00H C00S C00U 119.5(3) . . ?
C00T C00S C00H 118.5(3) . . ?
C00T C00S C00U 122.0(3) . . ?
O005 C00T C00H 119.8(3) . 2_666 ?
O005 C00T C00S 116.9(3) . . ?
C00S C00T C00H 123.2(3) . 2_666 ?
O008 C00U C00R 119.4(3) . . ?
O008 C00U C00S 124.2(3) . . ?
C00S C00U C00R 116.4(3) . . ?
C00N C00V C012 123.8(3) . . ?
C00Z C00V C00N 117.8(3) . . ?
C00Z C00V C012 118.5(3) . . ?
C01L C00W C01H 120.4(3) . . ?
C00E C00X C00Q 118.7(3) . 2_666 ?
C00E C00X C018 127.9(3) . . ?
C00Q C00X C018 113.3(3) 2_666 . ?
N00C C00Y C00J 121.0(3) . . ?
N00C C00Y C015 121.9(3) . . ?
C015 C00Y C00J 117.2(3) . . ?
C00K C00Z C00I 118.3(3) . 2_766 ?
C00V C00Z C00I 122.1(3) . 2_766 ?
C00V C00Z C00K 119.6(3) . . ?
C018 C010 C013 121.6(3) . 2_666 ?
C012 C011 C00L 121.6(3) . 2_766 ?
C01E C011 C00L 117.9(3) . 2_766 ?
C01E C011 C012 120.4(3) . . ?
C011 C012 C00V 119.3(3) . . ?
C019 C012 C00V 123.6(3) . . ?
C019 C012 C011 117.1(3) . . ?
N00D C013 C010 121.4(3) . 2_666 ?
N00D C013 C017 122.3(3) . . ?
C017 C013 C010 116.3(3) . 2_666 ?
C019 C014 C01K 120.3(3) . . ?
C00O C015 C00Y 122.1(3) . . ?
C01C C016 Cl03 117.7(4) . . ?
C01J C016 Cl03 120.9(4) . . ?
C01J C016 C01C 121.4(5) . . ?
C00Q C017 C013 119.9(3) . . ?
C010 C018 C00X 122.7(3) . . ?
C014 C019 C012 121.7(3) . . ?
N00C C01A C01F 113.7(3) . . ?
C01D C01B C00M 119.5(3) . . ?
C01D C01B C01M 121.8(3) . . ?
C01M C01B C00M 118.7(4) . . ?
O00B C01C C016 125.4(6) . . ?
O00B C01C C01D 117.5(6) . . ?
C016 C01C C01D 117.0(4) . . ?
C01B C01D C00F 119.1(4) . . ?
C01B C01D C01C 121.6(4) . . ?
C01C C01D C00F 119.3(5) . . ?
C011 C01E C01K 121.2(3) . . ?
C01A C01F C01O 113.1(3) . . ?
N00D C01G C01R 114.7(3) . . ?
C01I C01H C00W 120.2(3) . . ?
C01H C01I C00R 119.9(4) . . ?
C016 C01J Cl02 121.4(4) . . ?
C016 C01J C01M 121.8(5) . . ?
C01M C01J Cl02 116.8(4) . . ?
C01E C01K C014 119.1(3) . . ?
C00W C01L C00G 121.0(3) . . ?
O009 C01M C01B 121.4(4) . . ?
O009 C01M C01J 122.2(5) . . ?
C01B C01M C01J 116.3(4) . . ?
C01F C01O C021 111.8(4) . . ?
C01S C01P C01V 111.2(3) . . ?
C01Y C01Q C01R 112.7(3) . . ?
C01G C01R C01Q 111.5(3) . . ?
N00C C01S C01P 114.4(3) . . ?
N00D C01T C01U 114.4(3) . . ?
C01X C01U C01T 111.9(3) . . ?
C01Z C01V C01P 112.6(4) . . ?
Cl04 C01W Cl01 109.7(2) . . ?
C020 C01X C01U 112.6(4) . . ?
C01N C0AA C3AA 122.5(16) . . ?
C01N C0AA C4AA 120.9(17) . . ?
C3AA C0AA C4AA 116.6(16) . . ?
C0 C1AA Cl 120.1(14) . . ?
C01N C1AA Cl 117.3(11) . . ?
C01N C1AA C0 122.0(15) . . ?
C1AA C0 Cl1 121.8(14) . . ?
C2AA C0 C1AA 121.3(16) . . ?
C2AA C0 Cl1 116.9(15) . . ?
C0AA C01N C1AA 116.1(14) . . ?
O0 C01N C0AA 120.4(16) . . ?
O0 C01N C1AA 123.3(14) . . ?
C0 C2AA C3AA 116.9(15) . . ?
O00C C2AA C0 123.7(18) . . ?
O00C C2AA C3AA 119(2) . . ?
C0AA C3AA C5AA 116.9(18) . . ?
C2AA C3AA C0AA 120.9(17) . . ?
C2AA C3AA C5AA 122(2) . . ?
N01O C4AA C0AA 171(3) . . ?
N1A C5AA C3AA 169(4) . . ?

loop_
_geom_bond_atom_site_label_1
_geom_bond_atom_site_label_2
_geom_bond_distance
_geom_bond_site_symmetry_2
_geom_bond_publ_flag
Cl01 C01W 1.785(4) . ?
Cl02 C01J 1.721(6) . ?
Cl03 C016 1.722(6) . ?
Cl04 C01W 1.771(4) . ?
O005 C00Q 1.372(4) . ?
O005 C00T 1.349(4) . ?
O006 C00K 1.355(4) . ?
O006 C00P 1.379(4) . ?
O007 C00L 1.235(4) . ?
O008 C00U 1.234(5) . ?
O009 C01M 1.338(5) . ?
O00B C01C 1.336(6) . ?
N00C C00Y 1.367(5) . ?
N00C C01A 1.468(4) . ?
N00C C01S 1.457(5) . ?
N00D C013 1.350(5) . ?
N00D C01G 1.468(5) . ?
N00D C01T 1.467(4) . ?
C00E C00G 1.465(5) . ?
C00E C00H 1.427(4) . ?
C00E C00X 1.414(5) . ?
C00F C01D 1.50999(16) . ?
C00F N1 1.118(8) . ?
C00G C00R 1.403(5) . ?
C00G C01L 1.418(4) . ?
C00H C00S 1.427(5) . ?
C00H C00T 1.428(5) 2_666 ?
C00I C00K 1.397(4) . ?
C00I C00L 1.462(5) . ?
C00I C00Z 1.443(5) 2_766 ?
C00J C00P 1.372(5) . ?
C00J C00Y 1.416(4) . ?
C00K C00Z 1.418(5) . ?
C00L C011 1.486(4) 2_766 ?
C00M C01B 1.50999(12) . ?
C00M N01N 1.110(7) . ?
C00N C00O 1.421(4) . ?
C00N C00P 1.397(5) . ?
C00N C00V 1.445(5) . ?
C00O C015 1.362(5) . ?
C00Q C00X 1.421(5) 2_666 ?
C00Q C017 1.359(5) . ?
C00R C00U 1.486(5) . ?
C00R C01I 1.402(5) . ?
C00S C00T 1.403(4) . ?
C00S C00U 1.464(5) . ?
C00V C00Z 1.412(4) . ?
C00V C012 1.454(5) . ?
C00W C01H 1.386(6) . ?
C00W C01L 1.380(5) . ?
C00X C018 1.427(5) . ?
C00Y C015 1.415(5) . ?
C010 C013 1.439(5) 2_666 ?
C010 C018 1.359(5) . ?
C011 C012 1.420(5) . ?
C011 C01E 1.389(5) . ?
C012 C019 1.407(5) . ?
C013 C017 1.413(5) . ?
C014 C019 1.385(5) . ?
C014 C01K 1.394(5) . ?
C016 C01C 1.392(8) . ?
C016 C01J 1.390(7) . ?
C01A C01F 1.522(5) . ?
C01B C01D 1.392(6) . ?
C01B C01M 1.394(6) . ?
C01C C01D 1.399(7) . ?
C01E C01K 1.389(5) . ?
C01F C01O 1.527(6) . ?
C01G C01R 1.508(5) . ?
C01H C01I 1.382(5) . ?
C01J C01M 1.408(6) . ?
C01O C021 1.527(6) . ?
C01P C01S 1.529(5) . ?
C01P C01V 1.530(6) . ?
C01Q C01R 1.538(5) . ?
C01Q C01Y 1.517(6) . ?
C01T C01U 1.532(6) . ?
C01U C01X 1.520(5) . ?
C01V C01Z 1.527(6) . ?
C01X C020 1.519(6) . ?
C0AA C01N 1.381(16) . ?
C0AA C3AA 1.404(18) . ?
C0AA C4AA 1.493(16) . ?
Cl C1AA 1.715(16) . ?
C1AA C0 1.402(17) . ?
C1AA C01N 1.398(16) . ?
C0 Cl1 1.724(17) . ?
C0 C2AA 1.395(19) . ?
C01N O0 1.343(15) . ?
C2AA O00C 1.343(15) . ?
C2AA C3AA 1.397(19) . ?
C3AA C5AA 1.507(16) . ?
C4AA N01O 1.112(18) . ?
C5AA N1A 1.123(17) . ?

loop_
_twin_individual_id
_twin_individual_mass_fraction_refined
_oxdiff_twin_reflns_isolated
_oxdiff_twin_reflns_overlapped
_twin_individual_twin_lattice_type
_twin_individual_twin_matrix_11
_twin_individual_twin_matrix_12
_twin_individual_twin_matrix_13
_twin_individual_twin_matrix_21
_twin_individual_twin_matrix_22
_twin_individual_twin_matrix_23
_twin_individual_twin_matrix_31
_twin_individual_twin_matrix_32
_twin_individual_twin_matrix_33
1 0.4176 23302 5075 ref 1.0000 0.0000 0.0000 0.0000 1.0000 0.0000 0.0000 0.0000 1.0000
2 0.4835 0 3874 nmt 1.0065 0.0059 0.0174 0.0262 1.0163 0.0341 -0.1515 -0.0547 0.9735
3 0.0988 0 2341 nmt -0.9842 0.0186 0.0236 0.9914 0.9563 -0.0777 -0.7071 -1.0587 -0.9686

loop_
_exptl_oxdiff_crystal_face_indexfrac_h
_exptl_oxdiff_crystal_face_indexfrac_k
_exptl_oxdiff_crystal_face_indexfrac_l
_exptl_oxdiff_crystal_face_x
_exptl_oxdiff_crystal_face_y
_exptl_oxdiff_crystal_face_z
-4.7020 1.1066 2.8967 0.2254 0.9436 0.2425
0.1136 -4.2944 13.4806 0.0813 0.3329 -0.9395
4.7405 -1.5941 -1.4012 -0.2175 -0.9114 -0.3492
-0.1284 4.2992 -13.4759 -0.0806 -0.3300 0.9405
-3.9918 7.5351 1.0241 -0.3718 0.8948 0.2471
0.2154 -1.7437 12.8285 -0.1428 0.3481 -0.9265
-0.0861 1.4932 -12.7990 0.1540 -0.3751 0.9141
3.0217 -10.9528 4.0423 0.6488 -0.6307 -0.4839
-0.1954 -1.3897 -10.6451 0.3757 -0.3466 0.7971
0.2013 2.4045 10.5903 -0.4665 0.3654 -0.8033
-0.0024 -12.0418 4.5487 0.9860 -0.1071 -0.2136
-0.0148 12.0077 -5.5214 -0.9601 0.0773 0.2855

_cod_duplicate_entry 7126873
